data_7205724
loop_
_publ_author_name
'Hou, Ke-Ling'
'Bai, Feng-Ying'
'Xing, Yong-Heng'
'Wang, Jian-Ling'
'Shi, Zhan'

_publ_section_title
;
 A novel family of 3D photoluminescent lanthanide--bta--flexible MOFs
 constructed from 1,2,4,5-benzenetetracarboxylic acid and different
 spanning of dicarboxylate acid ligands
;
_journal_issue 11
_journal_name_full CrystEngComm
_journal_page_first 3884
_journal_paper_doi 10.1039/c0ce00707b
_journal_volume 13
_journal_year 2011
_chemical_formula_sum 'C12 H10 Ho2 O16'
_chemical_formula_weight 740.06
_chemical_name_systematic
;
?
;
_space_group_IT_number 2
_symmetry_cell_setting triclinic
_symmetry_space_group_name_Hall '-P 1'
_symmetry_space_group_name_H-M 'P -1'
_atom_sites_solution_hydrogens geom
_atom_sites_solution_primary direct
_atom_sites_solution_secondary difmap
_audit_creation_method SHELXL-97
_cell_angle_alpha 111.03(3)
_cell_angle_beta 109.97(3)
_cell_angle_gamma 91.82(3)
_cell_formula_units_Z 1
_cell_length_a 6.1931(12)
_cell_length_b 8.5776(17)
_cell_length_c 8.8684(18)
_cell_measurement_reflns_used 3883
_cell_measurement_temperature 293(2)
_cell_measurement_theta_max 27.445
_cell_measurement_theta_min 3.545
_cell_volume 406.8(2)
_computing_cell_refinement 'Rgaku R-AXIS RAPID'
_computing_data_collection 'Rgaku R-AXIS RAPID'
_computing_data_reduction 'Rgaku R-AXIS RAPID'
_computing_molecular_graphics SHELXP-97
_computing_publication_material SHELXP-97
_computing_structure_refinement 'SHELXL-97 (Sheldrick, 1997)'
_computing_structure_solution 'SHELXS-97 (Sheldrick, 1990)'
_diffrn_ambient_temperature 293(2)
_diffrn_detector_area_resol_mean 10.0
_diffrn_measured_fraction_theta_full 0.997
_diffrn_measured_fraction_theta_max 0.997
_diffrn_measurement_device_type 'Rigaku R-AXIS RAPID IP'
_diffrn_measurement_method '\w scans'
_diffrn_radiation_monochromator graphite
_diffrn_radiation_source 'fine-focus sealed tube'
_diffrn_radiation_type MoK\a
_diffrn_radiation_wavelength 0.71073
_diffrn_reflns_av_R_equivalents 0.0233
_diffrn_reflns_av_sigmaI/netI 0.0278
_diffrn_reflns_limit_h_max 7
_diffrn_reflns_limit_h_min -7
_diffrn_reflns_limit_k_max 10
_diffrn_reflns_limit_k_min -10
_diffrn_reflns_limit_l_max 10
_diffrn_reflns_limit_l_min -10
_diffrn_reflns_number 3251
_diffrn_reflns_theta_full 24.99
_diffrn_reflns_theta_max 24.99
_diffrn_reflns_theta_min 3.54
_diffrn_standards_decay_% none
_diffrn_standards_interval_count none
_diffrn_standards_interval_time none
_diffrn_standards_number none
_exptl_absorpt_coefficient_mu 9.749
_exptl_absorpt_correction_T_max 0.5056
_exptl_absorpt_correction_T_min 0.2340
_exptl_absorpt_correction_type multi-scan
_exptl_absorpt_process_details 'Higashi, T. (1995)'
_exptl_crystal_colour rosiness
_exptl_crystal_density_diffrn 3.021
_exptl_crystal_density_method 'not measured'
_exptl_crystal_description block
_exptl_crystal_F_000 344
_exptl_crystal_size_max 0.21
_exptl_crystal_size_mid 0.17
_exptl_crystal_size_min 0.08
_refine_diff_density_max 0.622
_refine_diff_density_min -1.764
_refine_diff_density_rms 0.181
_refine_ls_extinction_method none
_refine_ls_goodness_of_fit_ref 1.237
_refine_ls_hydrogen_treatment mixed
_refine_ls_matrix_type full
_refine_ls_number_parameters 152
_refine_ls_number_reflns 1437
_refine_ls_number_restraints 6
_refine_ls_restrained_S_all 1.234
_refine_ls_R_factor_all 0.0179
_refine_ls_R_factor_gt 0.0173
_refine_ls_shift/su_max 0.001
_refine_ls_shift/su_mean 0.000
_refine_ls_structure_factor_coef Fsqd
_refine_ls_weighting_details 'calc w=1/[\s^2^(Fo^2^)+(0.0166P)^2^+0.7930P] where P=(Fo^2^+2Fc^2^)/3'
_refine_ls_weighting_scheme calc
_refine_ls_wR_factor_gt 0.0445
_refine_ls_wR_factor_ref 0.0447
_reflns_number_gt 1413
_reflns_number_total 1437
_reflns_threshold_expression >2sigma(I)
_cod_data_source_file c0ce00707b.txt
_cod_data_source_block 1b
_cod_depositor_comments
;
The following automatic conversions were performed:
'_symmetry_cell_setting' value 'Triclinic' changed to 'triclinic'
according to '/home/saulius/struct/CIF-dictionaries/cif_core.dic'
dictionary named 'cif_core.dic' version 2.4.1 from 2010-06-29.

Automatic conversion script
Id: cif_fix_enum 1555 2011-01-17 13:19:09Z saulius 
;
_cod_original_cell_volume 406.84(14)
_cod_original_sg_symbol_H-M P-1
_cod_database_code 7205724

loop_
_symmetry_equiv_pos_as_xyz
'x, y, z'
'-x, -y, -z'

loop_
_atom_site_label
_atom_site_type_symbol
_atom_site_fract_x
_atom_site_fract_y
_atom_site_fract_z
_atom_site_U_iso_or_equiv
_atom_site_adp_type
_atom_site_occupancy
_atom_site_symmetry_multiplicity
_atom_site_calc_flag
_atom_site_refinement_flags
_atom_site_disorder_assembly
_atom_site_disorder_group
H1WB H 0.204(8) 0.730(8) 0.695(7) 0.05(2) Uiso 1 1 d D . .
H2WB H 0.494(10) 0.670(8) 1.085(5) 0.043(19) Uiso 1 1 d D . .
H2WA H 0.342(6) 0.715(7) 0.960(7) 0.029(16) Uiso 1 1 d D . .
H1WA H 0.254(9) 0.639(7) 0.554(3) 0.033(17) Uiso 1 1 d D . .
Ho1 Ho 0.69031(3) 0.64753(2) 0.81595(2) 0.00697(9) Uani 1 1 d . . .
C1 C 1.1466(7) 0.1437(5) 0.5288(5) 0.0084(8) Uani 1 1 d . . .
C2 C 1.0065(7) 0.1587(5) 0.6273(5) 0.0079(8) Uani 1 1 d . . .
C3 C 1.1378(8) -0.0136(5) 0.4028(6) 0.0097(8) Uani 1 1 d . . .
H3 H 1.2299 -0.0219 0.3375 0.012 Uiso 1 1 calc R . .
C4 C 1.3143(7) 0.2935(5) 0.5599(5) 0.0094(8) Uani 1 1 d . . .
C5 C 0.9981(7) 0.3265(5) 0.7605(5) 0.0083(8) Uani 1 1 d . . .
C6 C 1.1067(8) 0.9622(5) 0.9892(6) 0.0118(9) Uani 1 1 d . . .
O1 O 1.4491(6) 0.3808(4) 0.7156(4) 0.0162(7) Uani 1 1 d . . .
O1W O 0.3118(6) 0.6905(5) 0.6641(4) 0.0203(7) Uani 1 1 d D . .
O2W O 0.4725(6) 0.6829(5) 0.9921(5) 0.0222(8) Uani 1 1 d D . .
O2 O 1.3144(6) 0.3253(4) 0.4338(4) 0.0193(7) Uani 1 1 d . . .
O3 O 1.0741(6) 0.3461(4) 0.9163(4) 0.0182(7) Uani 1 1 d . . .
O4 O 0.9010(5) 0.4319(4) 0.7032(4) 0.0123(6) Uani 1 1 d . . .
O5 O 1.0683(5) 0.8050(4) 0.8965(4) 0.0168(7) Uani 1 1 d . . .
O6 O 0.7036(5) 0.9422(4) 0.9379(5) 0.0198(7) Uani 1 1 d . . .

loop_
_atom_site_aniso_label
_atom_site_aniso_U_11
_atom_site_aniso_U_22
_atom_site_aniso_U_33
_atom_site_aniso_U_23
_atom_site_aniso_U_13
_atom_site_aniso_U_12
Ho1 0.00840(12) 0.00580(12) 0.00610(12) 0.00176(8) 0.00275(9) 0.00034(8)
C1 0.009(2) 0.007(2) 0.009(2) 0.0030(16) 0.0028(17) 0.0018(16)
C2 0.009(2) 0.0037(19) 0.007(2) 0.0000(16) 0.0011(17) -0.0011(16)
C3 0.014(2) 0.010(2) 0.010(2) 0.0048(17) 0.0097(18) 0.0002(17)
C4 0.012(2) 0.009(2) 0.010(2) 0.0031(17) 0.0069(18) 0.0038(17)
C5 0.0036(19) 0.010(2) 0.008(2) 0.0013(17) 0.0013(17) -0.0014(16)
C6 0.016(2) 0.008(2) 0.012(2) 0.0032(18) 0.0065(19) 0.0008(18)
O1 0.0191(17) 0.0135(16) 0.0129(16) 0.0049(13) 0.0033(14) -0.0044(13)
O1W 0.0154(17) 0.034(2) 0.0085(16) 0.0051(15) 0.0035(14) 0.0093(15)
O2W 0.0211(19) 0.038(2) 0.0211(19) 0.0206(17) 0.0139(16) 0.0157(16)
O2 0.0275(19) 0.0194(17) 0.0146(17) 0.0085(14) 0.0107(15) -0.0003(14)
O3 0.0229(18) 0.0211(17) 0.0071(16) 0.0038(13) 0.0028(14) 0.0094(14)
O4 0.0186(17) 0.0077(15) 0.0126(15) 0.0044(12) 0.0076(13) 0.0068(12)
O5 0.0140(16) 0.0070(16) 0.0251(18) 0.0000(13) 0.0092(14) 0.0025(12)
O6 0.0092(16) 0.0122(16) 0.0307(19) 0.0018(14) 0.0064(15) -0.0015(13)

loop_
_atom_type_symbol
_atom_type_description
_atom_type_scat_dispersion_real
_atom_type_scat_dispersion_imag
_atom_type_scat_source
Ho Ho -0.2175 4.6783 'International Tables Vol C Tables 4.2.6.8 and 6.1.1.4'
C C 0.0033 0.0016 'International Tables Vol C Tables 4.2.6.8 and 6.1.1.4'
O O 0.0106 0.0060 'International Tables Vol C Tables 4.2.6.8 and 6.1.1.4'
H H 0.0000 0.0000 'International Tables Vol C Tables 4.2.6.8 and 6.1.1.4'

loop_
_geom_angle_atom_site_label_1
_geom_angle_atom_site_label_2
_geom_angle_atom_site_label_3
_geom_angle
_geom_angle_site_symmetry_1
_geom_angle_site_symmetry_3
_geom_angle_publ_flag
O2 Ho1 O3 144.80(13) 2_766 2_767 ?
O2 Ho1 O2W 141.87(12) 2_766 . ?
O3 Ho1 O2W 70.80(12) 2_767 . ?
O2 Ho1 O6 88.04(12) 2_766 . ?
O3 Ho1 O6 90.75(13) 2_767 . ?
O2W Ho1 O6 75.55(13) . . ?
O2 Ho1 O1 104.74(12) 2_766 1_455 ?
O3 Ho1 O1 97.18(12) 2_767 1_455 ?
O2W Ho1 O1 73.18(13) . 1_455 ?
O6 Ho1 O1 142.98(11) . 1_455 ?
O2 Ho1 O1W 71.13(12) 2_766 . ?
O3 Ho1 O1W 141.89(11) 2_767 . ?
O2W Ho1 O1W 71.44(12) . . ?
O6 Ho1 O1W 75.02(12) . . ?
O1 Ho1 O1W 76.62(12) 1_455 . ?
O2 Ho1 O5 74.90(12) 2_766 . ?
O3 Ho1 O5 72.13(12) 2_767 . ?
O2W Ho1 O5 126.56(13) . . ?
O6 Ho1 O5 67.85(11) . . ?
O1 Ho1 O5 148.75(11) 1_455 . ?
O1W Ho1 O5 129.78(12) . . ?
O2 Ho1 O4 76.20(11) 2_766 . ?
O3 Ho1 O4 84.36(11) 2_767 . ?
O2W Ho1 O4 134.83(11) . . ?
O6 Ho1 O4 143.65(11) . . ?
O1 Ho1 O4 73.30(11) 1_455 . ?
O1W Ho1 O4 127.45(11) . . ?
O5 Ho1 O4 76.41(10) . . ?
C3 C1 C2 120.0(4) . . ?
C3 C1 C4 118.5(4) . . ?
C2 C1 C4 121.5(4) . . ?
C3 C2 C1 118.6(4) 2_756 . ?
C3 C2 C5 118.3(4) 2_756 . ?
C1 C2 C5 123.1(4) . . ?
C1 C3 C2 121.4(4) . 2_756 ?
O2 C4 O1 123.4(4) . . ?
O2 C4 C1 119.4(4) . . ?
O1 C4 C1 117.2(4) . . ?
O3 C5 O4 124.9(4) . . ?
O3 C5 C2 117.8(4) . . ?
O4 C5 C2 117.2(4) . . ?
O6 C6 O5 126.4(4) 2_777 . ?
O6 C6 C6 117.8(5) 2_777 2_777 ?
O5 C6 C6 115.7(5) . 2_777 ?
C4 O1 Ho1 125.8(3) . 1_655 ?
C4 O2 Ho1 173.7(3) . 2_766 ?
C5 O3 Ho1 162.4(3) . 2_767 ?
C5 O4 Ho1 131.3(3) . . ?
C6 O5 Ho1 117.3(3) . . ?
C6 O6 Ho1 119.3(3) 2_777 . ?

loop_
_geom_bond_atom_site_label_1
_geom_bond_atom_site_label_2
_geom_bond_distance
_geom_bond_site_symmetry_2
_geom_bond_publ_flag
Ho1 O2 2.300(3) 2_766 ?
Ho1 O3 2.304(3) 2_767 ?
Ho1 O2W 2.341(3) . ?
Ho1 O6 2.351(3) . ?
Ho1 O1 2.382(3) 1_455 ?
Ho1 O1W 2.387(3) . ?
Ho1 O5 2.404(3) . ?
Ho1 O4 2.417(3) . ?
C1 C3 1.394(6) . ?
C1 C2 1.406(6) . ?
C1 C4 1.507(6) . ?
C2 C3 1.396(6) 2_756 ?
C2 C5 1.515(6) . ?
C3 C2 1.396(6) 2_756 ?
C4 O2 1.242(5) . ?
C4 O1 1.263(5) . ?
C5 O3 1.242(5) . ?
C5 O4 1.262(5) . ?
C6 O6 1.229(6) 2_777 ?
C6 O5 1.266(5) . ?
C6 C6 1.530(8) 2_777 ?
O1 Ho1 2.382(3) 1_655 ?
O2 Ho1 2.299(3) 2_766 ?
O3 Ho1 2.304(3) 2_767 ?
O6 C6 1.229(6) 2_777 ?
